data_7153090
loop_
_publ_author_name
'Wan, Wen'
'Ma, Guobin'
'Gao, Wei'
'Wang, Jing'
'Li, Lei'
'Rao, Shangqin'
'Zheng, Chunfang'
'Jiang, Haizhen'
'Deng, Hongmei'
'Hao, Jian'

_publ_section_title
;
 A facile total synthesis of drospirenone isomers containing 14\b-hydrogen
 configuration.
;
_journal_issue 38
_journal_name_full 'Organic &amp; biomolecular chemistry'
_journal_page_first 6597
_journal_page_last 6603
_journal_paper_doi 10.1039/c3ob41211c
_journal_volume 11
_journal_year 2013
_chemical_formula_sum 'C23 H30 O3'
_chemical_formula_weight 354.47
_chemical_name_systematic
;
 ?
;
_space_group_IT_number 19
_symmetry_cell_setting orthorhombic
_symmetry_space_group_name_Hall 'P 2ac 2ab'
_symmetry_space_group_name_H-M 'P 21 21 21'
_atom_sites_solution_hydrogens geom
_atom_sites_solution_primary direct
_atom_sites_solution_secondary difmap
_audit_creation_method SHELXL-97
_cell_angle_alpha 90.00
_cell_angle_beta 90.00
_cell_angle_gamma 90.00
_cell_formula_units_Z 4
_cell_length_a 7.2458(9)
_cell_length_b 7.5710(9)
_cell_length_c 34.793(4)
_cell_measurement_reflns_used 3370
_cell_measurement_temperature 273(2)
_cell_measurement_theta_max 23.35
_cell_measurement_theta_min 2.34
_cell_volume 1908.7(4)
_computing_cell_refinement 'Bruker SMART'
_computing_data_collection 'Bruker SMART'
_computing_data_reduction 'Bruker SAINT'
_computing_molecular_graphics 'Bruker SHELXTL'
_computing_publication_material 'Bruker SHELXTL'
_computing_structure_refinement 'SHELXL-97 (Sheldrick, 1997)'
_computing_structure_solution 'SHELXS-97 (Sheldrick, 1990)'
_diffrn_ambient_temperature 273(2)
_diffrn_measured_fraction_theta_full 0.999
_diffrn_measured_fraction_theta_max 0.999
_diffrn_measurement_device_type 'CCD area detector'
_diffrn_measurement_method 'phi and omega scans'
_diffrn_radiation_monochromator graphite
_diffrn_radiation_source 'fine-focus sealed tube'
_diffrn_radiation_type MoK\a
_diffrn_radiation_wavelength 0.71073
_diffrn_reflns_av_R_equivalents 0.0266
_diffrn_reflns_av_sigmaI/netI 0.0291
_diffrn_reflns_limit_h_max 8
_diffrn_reflns_limit_h_min -8
_diffrn_reflns_limit_k_max 9
_diffrn_reflns_limit_k_min -7
_diffrn_reflns_limit_l_max 40
_diffrn_reflns_limit_l_min -41
_diffrn_reflns_number 9947
_diffrn_reflns_theta_full 25.02
_diffrn_reflns_theta_max 25.02
_diffrn_reflns_theta_min 2.34
_exptl_absorpt_coefficient_mu 0.080
_exptl_absorpt_correction_T_max 0.9842
_exptl_absorpt_correction_T_min 0.9765
_exptl_absorpt_correction_type none
_exptl_crystal_density_diffrn 1.234
_exptl_crystal_density_meas 0
_exptl_crystal_density_method 'not measured'
_exptl_crystal_F_000 768
_exptl_crystal_size_max 0.30
_exptl_crystal_size_mid 0.30
_exptl_crystal_size_min 0.20
_refine_diff_density_max 0.158
_refine_diff_density_min -0.111
_refine_diff_density_rms 0.025
_refine_ls_abs_structure_details 'Flack H D (1983), Acta Cryst. A39, 876-881'
_refine_ls_abs_structure_Flack -1.5(14)
_refine_ls_extinction_coef 0.0073(9)
_refine_ls_extinction_expression Fc^*^=kFc[1+0.001xFc^2^\l^3^/sin(2\q)]^-1/4^
_refine_ls_extinction_method SHELXL
_refine_ls_goodness_of_fit_ref 1.039
_refine_ls_hydrogen_treatment mixed
_refine_ls_matrix_type full
_refine_ls_number_parameters 238
_refine_ls_number_reflns 3346
_refine_ls_number_restraints 0
_refine_ls_restrained_S_all 1.039
_refine_ls_R_factor_all 0.0502
_refine_ls_R_factor_gt 0.0374
_refine_ls_shift/su_max 0.000
_refine_ls_shift/su_mean 0.000
_refine_ls_structure_factor_coef Fsqd
_refine_ls_weighting_details 'calc w=1/[\s^2^(Fo^2^)+(0.0383P)^2^+0.1760P] where P=(Fo^2^+2Fc^2^)/3'
_refine_ls_weighting_scheme calc
_refine_ls_wR_factor_gt 0.0804
_refine_ls_wR_factor_ref 0.0871
_reflns_number_gt 2756
_reflns_number_total 3346
_reflns_threshold_expression >2sigma(I)
_cod_data_source_file c3ob41211c.txt
_cod_data_source_block 061011c
_cod_depositor_comments
;
The following automatic conversions were performed:

'_symmetry_cell_setting' value 'Orthorhombic' changed to
'orthorhombic' according to
/home/saulius/struct/CIF-dictionaries/cif_core.dic dictionary named
'cif_core.dic' version 2.4.2 from 2011-04-26.

Automatic conversion script
Id: cif_fix_values 1891 2012-01-12 08:04:46Z andrius 
;
_cod_original_sg_symbol_H-M P2(1)2(1)2(1)
_cod_database_code 7153090

loop_
_symmetry_equiv_pos_as_xyz
'x, y, z'
'-x+1/2, -y, z+1/2'
'-x, y+1/2, -z+1/2'
'x+1/2, -y+1/2, -z'

loop_
_atom_site_label
_atom_site_type_symbol
_atom_site_fract_x
_atom_site_fract_y
_atom_site_fract_z
_atom_site_U_iso_or_equiv
_atom_site_adp_type
_atom_site_occupancy
_atom_site_symmetry_multiplicity
_atom_site_calc_flag
_atom_site_refinement_flags
C1 C 0.8290(3) 0.5947(3) 0.01758(5) 0.0605(6) Uani 1 1 d .
H1A H 0.8126 0.7217 0.0190 0.073 Uiso 1 1 calc R
H1B H 0.9604 0.5712 0.0161 0.073 Uiso 1 1 calc R
C2 C 0.7367(4) 0.5268(3) -0.01896(6) 0.0718(7) Uani 1 1 d .
H2A H 0.6088 0.5645 -0.0192 0.086 Uiso 1 1 calc R
H2B H 0.7974 0.5783 -0.0411 0.086 Uiso 1 1 calc R
C3 C 0.7444(3) 0.3303(4) -0.02199(6) 0.0625(6) Uani 1 1 d .
C4 C 0.7376(3) 0.2351(3) 0.01422(6) 0.0577(6) Uani 1 1 d .
H4 H 0.7375 0.1124 0.0133 0.069 Uiso 1 1 calc R
C5 C 0.7315(3) 0.3124(3) 0.04894(5) 0.0476(5) Uani 1 1 d .
C6 C 0.6997(3) 0.2045(2) 0.08443(5) 0.0533(5) Uani 1 1 d .
H6A H 0.7011 0.0801 0.0778 0.064 Uiso 1 1 calc R
H6B H 0.5790 0.2321 0.0949 0.064 Uiso 1 1 calc R
C7 C 0.8465(3) 0.2401(2) 0.11485(5) 0.0467(5) Uani 1 1 d .
H7A H 0.8170 0.1748 0.1380 0.056 Uiso 1 1 calc R
H7B H 0.9654 0.1994 0.1056 0.056 Uiso 1 1 calc R
C8 C 0.8574(3) 0.4361(2) 0.12404(5) 0.0392(4) Uani 1 1 d .
H8 H 0.7362 0.4709 0.1340 0.047 Uiso 1 1 calc R
C9 C 0.8921(3) 0.5463(2) 0.08793(5) 0.0409(4) Uani 1 1 d .
H9 H 1.0142 0.5123 0.0783 0.049 Uiso 1 1 calc R
C10 C 0.7524(3) 0.5104(2) 0.05459(5) 0.0456(5) Uani 1 1 d .
C11 C 0.9044(3) 0.7413(2) 0.09880(6) 0.0530(5) Uani 1 1 d .
H11A H 0.9326 0.8100 0.0760 0.064 Uiso 1 1 calc R
H11B H 0.7856 0.7803 0.1085 0.064 Uiso 1 1 calc R
C12 C 1.0512(3) 0.7753(3) 0.12913(5) 0.0517(5) Uani 1 1 d .
H12A H 1.0537 0.9005 0.1350 0.062 Uiso 1 1 calc R
H12B H 1.1709 0.7435 0.1187 0.062 Uiso 1 1 calc R
C13 C 1.0186(3) 0.6714(2) 0.16644(5) 0.0429(4) Uani 1 1 d .
C14 C 0.9984(3) 0.4734(2) 0.15606(5) 0.0390(4) Uani 1 1 d .
H14 H 0.9558 0.4118 0.1792 0.047 Uiso 1 1 calc R
C15 C 1.1962(3) 0.4137(2) 0.14841(5) 0.0462(5) Uani 1 1 d .
H15 H 1.2320 0.3769 0.1225 0.055 Uiso 1 1 calc R
C16 C 1.3200(3) 0.5365(3) 0.17077(5) 0.0514(5) Uani 1 1 d .
H16 H 1.4357 0.5747 0.1588 0.062 Uiso 1 1 calc R
C17 C 1.2000(3) 0.6751(2) 0.18975(5) 0.0450(5) Uani 1 1 d .
C18 C 0.8539(3) 0.7442(3) 0.18874(6) 0.0655(6) Uani 1 1 d .
H18A H 0.8802 0.8626 0.1970 0.098 Uiso 1 1 calc R
H18B H 0.8310 0.6713 0.2108 0.098 Uiso 1 1 calc R
H18C H 0.7468 0.7447 0.1725 0.098 Uiso 1 1 calc R
C19 C 0.5594(3) 0.5865(3) 0.06330(6) 0.0592(6) Uani 1 1 d .
H19A H 0.4745 0.5499 0.0437 0.089 Uiso 1 1 calc R
H19B H 0.5658 0.7131 0.0639 0.089 Uiso 1 1 calc R
H19C H 0.5178 0.5437 0.0878 0.089 Uiso 1 1 calc R
C20 C 1.2909(3) 0.8559(3) 0.19537(6) 0.0581(5) Uani 1 1 d .
H20A H 1.3821 0.8783 0.1756 0.070 Uiso 1 1 calc R
H20B H 1.1996 0.9496 0.1949 0.070 Uiso 1 1 calc R
C21 C 1.3805(3) 0.8419(3) 0.23449(6) 0.0651(6) Uani 1 1 d .
H21A H 1.5077 0.8032 0.2323 0.078 Uiso 1 1 calc R
H21B H 1.3773 0.9544 0.2478 0.078 Uiso 1 1 calc R
C22 C 1.2662(3) 0.7077(3) 0.25481(6) 0.0559(6) Uani 1 1 d .
C23 C 1.3018(3) 0.3464(3) 0.18222(6) 0.0620(6) Uani 1 1 d .
H23A H 1.4058 0.2689 0.1773 0.074 Uiso 1 1 calc R
H23B H 1.2333 0.3199 0.2055 0.074 Uiso 1 1 calc R
O1 O 0.7475(2) 0.2543(3) -0.05294(4) 0.0875(6) Uani 1 1 d .
O2 O 1.2644(3) 0.6736(2) 0.28837(4) 0.0826(5) Uani 1 1 d .
O3 O 1.1595(2) 0.62128(17) 0.22959(3) 0.0547(4) Uani 1 1 d .

loop_
_atom_site_aniso_label
_atom_site_aniso_U_11
_atom_site_aniso_U_22
_atom_site_aniso_U_33
_atom_site_aniso_U_23
_atom_site_aniso_U_13
_atom_site_aniso_U_12
C1 0.0683(14) 0.0638(14) 0.0496(11) 0.0099(10) -0.0029(11) -0.0003(12)
C2 0.0711(16) 0.095(2) 0.0490(12) 0.0159(11) -0.0062(12) -0.0050(14)
C3 0.0363(12) 0.0992(19) 0.0521(12) -0.0129(12) -0.0077(10) 0.0028(12)
C4 0.0510(13) 0.0617(14) 0.0604(12) -0.0115(10) -0.0105(11) 0.0082(11)
C5 0.0398(11) 0.0508(12) 0.0523(11) -0.0051(9) -0.0071(9) 0.0037(9)
C6 0.0599(13) 0.0401(11) 0.0600(12) -0.0018(9) -0.0090(10) -0.0045(10)
C7 0.0565(12) 0.0366(10) 0.0468(10) 0.0036(8) -0.0019(9) -0.0032(10)
C8 0.0400(10) 0.0347(10) 0.0428(10) -0.0001(7) 0.0042(8) 0.0031(9)
C9 0.0405(10) 0.0382(10) 0.0441(10) 0.0024(8) 0.0018(8) 0.0057(8)
C10 0.0458(12) 0.0441(11) 0.0469(10) 0.0032(8) -0.0019(9) 0.0063(9)
C11 0.0614(14) 0.0388(11) 0.0589(12) 0.0096(9) -0.0059(10) 0.0012(10)
C12 0.0602(13) 0.0340(11) 0.0610(12) 0.0024(9) -0.0064(10) -0.0023(9)
C13 0.0435(11) 0.0370(10) 0.0480(10) -0.0054(8) 0.0032(8) 0.0008(9)
C14 0.0442(11) 0.0352(10) 0.0377(9) 0.0023(8) 0.0056(8) -0.0007(8)
C15 0.0471(11) 0.0465(11) 0.0450(10) -0.0062(8) -0.0032(9) 0.0104(10)
C16 0.0437(11) 0.0581(13) 0.0524(11) -0.0052(9) 0.0001(9) 0.0031(10)
C17 0.0511(12) 0.0424(11) 0.0415(10) -0.0014(8) 0.0035(9) -0.0046(9)
C18 0.0534(14) 0.0651(14) 0.0781(14) -0.0275(12) 0.0060(11) 0.0078(12)
C19 0.0501(12) 0.0608(13) 0.0668(13) -0.0010(11) -0.0096(10) 0.0078(11)
C20 0.0608(14) 0.0496(12) 0.0639(12) -0.0019(10) -0.0024(11) -0.0105(11)
C21 0.0716(15) 0.0636(14) 0.0601(13) -0.0137(11) -0.0015(11) -0.0128(12)
C22 0.0659(15) 0.0536(13) 0.0482(12) -0.0155(9) 0.0052(10) -0.0006(11)
C23 0.0690(15) 0.0508(13) 0.0662(13) -0.0068(10) -0.0168(11) 0.0180(11)
O1 0.0731(11) 0.1356(15) 0.0539(9) -0.0286(9) -0.0073(8) -0.0004(11)
O2 0.1143(15) 0.0888(12) 0.0445(9) -0.0115(7) 0.0045(9) -0.0180(11)
O3 0.0669(9) 0.0538(8) 0.0434(7) -0.0047(6) 0.0042(7) -0.0126(7)

loop_
_atom_type_symbol
_atom_type_description
_atom_type_scat_dispersion_real
_atom_type_scat_dispersion_imag
_atom_type_scat_source
C C 0.0033 0.0016 'International Tables Vol C Tables 4.2.6.8 and 6.1.1.4'
H H 0.0000 0.0000 'International Tables Vol C Tables 4.2.6.8 and 6.1.1.4'
O O 0.0106 0.0060 'International Tables Vol C Tables 4.2.6.8 and 6.1.1.4'

loop_
_geom_angle_atom_site_label_1
_geom_angle_atom_site_label_2
_geom_angle_atom_site_label_3
_geom_angle
C2 C1 C10 113.51(18)
C2 C1 H1A 108.9
C10 C1 H1A 108.9
C2 C1 H1B 108.9
C10 C1 H1B 108.9
H1A C1 H1B 107.7
C3 C2 C1 112.24(18)
C3 C2 H2A 109.2
C1 C2 H2A 109.2
C3 C2 H2B 109.2
C1 C2 H2B 109.2
H2A C2 H2B 107.9
O1 C3 C4 122.1(2)
O1 C3 C2 122.2(2)
C4 C3 C2 115.60(18)
C5 C4 C3 124.4(2)
C5 C4 H4 117.8
C3 C4 H4 117.8
C4 C5 C6 120.58(19)
C4 C5 C10 122.88(18)
C6 C5 C10 116.53(15)
C5 C6 C7 111.60(17)
C5 C6 H6A 109.3
C7 C6 H6A 109.3
C5 C6 H6B 109.3
C7 C6 H6B 109.3
H6A C6 H6B 108.0
C8 C7 C6 110.79(15)
C8 C7 H7A 109.5
C6 C7 H7A 109.5
C8 C7 H7B 109.5
C6 C7 H7B 109.5
H7A C7 H7B 108.1
C7 C8 C9 111.60(14)
C7 C8 C14 111.48(14)
C9 C8 C14 112.69(14)
C7 C8 H8 106.9
C9 C8 H8 106.9
C14 C8 H8 106.9
C11 C9 C8 109.49(15)
C11 C9 C10 112.93(15)
C8 C9 C10 114.11(15)
C11 C9 H9 106.6
C8 C9 H9 106.6
C10 C9 H9 106.6
C5 C10 C1 109.66(16)
C5 C10 C19 107.68(16)
C1 C10 C19 109.64(17)
C5 C10 C9 109.38(14)
C1 C10 C9 108.36(16)
C19 C10 C9 112.10(15)
C12 C11 C9 112.13(16)
C12 C11 H11A 109.2
C9 C11 H11A 109.2
C12 C11 H11B 109.2
C9 C11 H11B 109.2
H11A C11 H11B 107.9
C11 C12 C13 113.07(16)
C11 C12 H12A 109.0
C13 C12 H12A 109.0
C11 C12 H12B 109.0
C13 C12 H12B 109.0
H12A C12 H12B 107.8
C18 C13 C12 111.41(17)
C18 C13 C17 113.07(15)
C12 C13 C17 107.66(15)
C18 C13 C14 113.22(16)
C12 C13 C14 108.25(14)
C17 C13 C14 102.72(14)
C15 C14 C8 116.32(14)
C15 C14 C13 103.79(14)
C8 C14 C13 114.17(14)
C15 C14 H14 107.4
C8 C14 H14 107.4
C13 C14 H14 107.4
C23 C15 C16 59.92(13)
C23 C15 C14 116.42(16)
C16 C15 C14 106.64(15)
C23 C15 H15 119.6
C16 C15 H15 119.6
C14 C15 H15 119.6
C23 C16 C15 59.55(13)
C23 C16 C17 119.93(18)
C15 C16 C17 108.09(17)
C23 C16 H16 118.2
C15 C16 H16 118.2
C17 C16 H16 118.2
O3 C17 C16 109.44(15)
O3 C17 C20 102.27(14)
C16 C17 C20 115.36(17)
O3 C17 C13 108.62(15)
C16 C17 C13 104.31(14)
C20 C17 C13 116.67(16)
C13 C18 H18A 109.5
C13 C18 H18B 109.5
H18A C18 H18B 109.5
C13 C18 H18C 109.5
H18A C18 H18C 109.5
H18B C18 H18C 109.5
C10 C19 H19A 109.5
C10 C19 H19B 109.5
H19A C19 H19B 109.5
C10 C19 H19C 109.5
H19A C19 H19C 109.5
H19B C19 H19C 109.5
C21 C20 C17 103.72(16)
C21 C20 H20A 111.0
C17 C20 H20A 111.0
C21 C20 H20B 111.0
C17 C20 H20B 111.0
H20A C20 H20B 109.0
C22 C21 C20 103.65(17)
C22 C21 H21A 111.0
C20 C21 H21A 111.0
C22 C21 H21B 111.0
C20 C21 H21B 111.0
H21A C21 H21B 109.0
O2 C22 O3 121.9(2)
O2 C22 C21 128.0(2)
O3 C22 C21 110.07(17)
C15 C23 C16 60.53(13)
C15 C23 H23A 117.7
C16 C23 H23A 117.7
C15 C23 H23B 117.7
C16 C23 H23B 117.7
H23A C23 H23B 114.8
C22 O3 C17 111.47(15)

loop_
_geom_bond_atom_site_label_1
_geom_bond_atom_site_label_2
_geom_bond_distance
C1 C2 1.526(3)
C1 C10 1.541(3)
C1 H1A 0.9700
C1 H1B 0.9700
C2 C3 1.492(3)
C2 H2A 0.9700
C2 H2B 0.9700
C3 O1 1.221(2)
C3 C4 1.452(3)
C4 C5 1.343(3)
C4 H4 0.9300
C5 C6 1.498(3)
C5 C10 1.519(3)
C6 C7 1.525(3)
C6 H6A 0.9700
C6 H6B 0.9700
C7 C8 1.520(2)
C7 H7A 0.9700
C7 H7B 0.9700
C8 C9 1.529(2)
C8 C14 1.538(2)
C8 H8 0.9800
C9 C11 1.527(3)
C9 C10 1.563(3)
C9 H9 0.9800
C10 C19 1.543(3)
C11 C12 1.521(3)
C11 H11A 0.9700
C11 H11B 0.9700
C12 C13 1.536(3)
C12 H12A 0.9700
C12 H12B 0.9700
C13 C18 1.526(3)
C13 C17 1.545(3)
C13 C14 1.549(2)
C14 C15 1.526(3)
C14 H14 0.9800
C15 C23 1.493(3)
C15 C16 1.508(3)
C15 H15 0.9800
C16 C23 1.499(3)
C16 C17 1.514(3)
C16 H16 0.9800
C17 O3 1.474(2)
C17 C20 1.532(3)
C18 H18A 0.9600
C18 H18B 0.9600
C18 H18C 0.9600
C19 H19A 0.9600
C19 H19B 0.9600
C19 H19C 0.9600
C20 C21 1.512(3)
C20 H20A 0.9700
C20 H20B 0.9700
C21 C22 1.490(3)
C21 H21A 0.9700
C21 H21B 0.9700
C22 O2 1.196(2)
C22 O3 1.340(2)
C23 H23A 0.9700
C23 H23B 0.9700
